data_1515188
loop_
_publ_author_name
'Zhao, Xiaoxi'
'Stephan, Douglas W.'

_publ_section_title
;
 Frustrated Lewis pair olefin addition reactions: P-, N-, C- and H-based
 nucleophilic additions to an olefin-tethered borane
;
_journal_issue 6
_journal_name_full 'Chemical Science'
_journal_page_first 2123
_journal_paper_doi 10.1039/c2sc20262j
_journal_volume 3
_journal_year 2012
_chemical_formula_sum 'C26 H18 B F16 N O'
_chemical_formula_weight 675.22
_chemical_name_systematic
;
?
;
_space_group_IT_number 14
_symmetry_cell_setting monoclinic
_symmetry_space_group_name_Hall '-P 2yn'
_symmetry_space_group_name_H-M 'P 1 21/n 1'
_atom_sites_solution_hydrogens geom
_atom_sites_solution_primary direct
_atom_sites_solution_secondary difmap
_audit_creation_method SHELXL-97
_cell_angle_alpha 90.00
_cell_angle_beta 95.391(4)
_cell_angle_gamma 90.00
_cell_formula_units_Z 4
_cell_length_a 9.4047(7)
_cell_length_b 11.0955(8)
_cell_length_c 25.2965(19)
_cell_measurement_temperature 150(2)
_cell_volume 2628.0(3)
_computing_structure_refinement 'SHELXL-97 (Sheldrick, 1997)'
_computing_structure_solution 'SHELXS-97 (Sheldrick, 1990)'
_diffrn_ambient_temperature 150(2)
_diffrn_measured_fraction_theta_full 0.994
_diffrn_measured_fraction_theta_max 0.994
_diffrn_radiation_monochromator graphite
_diffrn_radiation_source 'fine-focus sealed tube'
_diffrn_radiation_type MoK\a
_diffrn_radiation_wavelength 0.71073
_diffrn_reflns_av_R_equivalents 0.0576
_diffrn_reflns_av_sigmaI/netI 0.0469
_diffrn_reflns_limit_h_max 12
_diffrn_reflns_limit_h_min -11
_diffrn_reflns_limit_k_max 14
_diffrn_reflns_limit_k_min -14
_diffrn_reflns_limit_l_max 32
_diffrn_reflns_limit_l_min -32
_diffrn_reflns_number 42517
_diffrn_reflns_theta_full 27.58
_diffrn_reflns_theta_max 27.58
_diffrn_reflns_theta_min 2.01
_exptl_absorpt_coefficient_mu 0.182
_exptl_absorpt_correction_T_max 0.9892
_exptl_absorpt_correction_T_min 0.9611
_exptl_crystal_density_diffrn 1.707
_exptl_crystal_density_method 'not measured'
_exptl_crystal_F_000 1352
_exptl_crystal_size_max 0.22
_exptl_crystal_size_mid 0.11
_exptl_crystal_size_min 0.06
_refine_diff_density_max 0.561
_refine_diff_density_min -0.333
_refine_diff_density_rms 0.058
_refine_ls_extinction_method none
_refine_ls_goodness_of_fit_ref 1.029
_refine_ls_hydrogen_treatment mixed
_refine_ls_matrix_type full
_refine_ls_number_parameters 409
_refine_ls_number_reflns 6041
_refine_ls_number_restraints 0
_refine_ls_restrained_S_all 1.029
_refine_ls_R_factor_all 0.0831
_refine_ls_R_factor_gt 0.0458
_refine_ls_shift/su_max 0.000
_refine_ls_shift/su_mean 0.000
_refine_ls_structure_factor_coef Fsqd
_refine_ls_weighting_details 'calc w=1/[\s^2^(Fo^2^)+(0.0387P)^2^+1.7882P] where P=(Fo^2^+2Fc^2^)/3'
_refine_ls_weighting_scheme calc
_refine_ls_wR_factor_gt 0.0947
_refine_ls_wR_factor_ref 0.1089
_reflns_number_gt 4018
_reflns_number_total 6041
_reflns_threshold_expression >2sigma(I)
_cod_data_source_file c2sc20262j.txt
_cod_data_source_block xz111_0m
_cod_original_sg_symbol_H-M P2(1)/n
_cod_database_code 1515188

loop_
_symmetry_equiv_pos_as_xyz
'x, y, z'
'-x+1/2, y+1/2, -z+1/2'
'-x, -y, -z'
'x-1/2, -y-1/2, z-1/2'

loop_
_atom_site_label
_atom_site_type_symbol
_atom_site_fract_x
_atom_site_fract_y
_atom_site_fract_z
_atom_site_U_iso_or_equiv
_atom_site_adp_type
_atom_site_occupancy
_atom_site_symmetry_multiplicity
_atom_site_calc_flag
_atom_site_refinement_flags
F1 F -0.03488(14) 0.11575(12) 0.06473(5) 0.0298(3) Uani 1 1 d .
F2 F -0.20001(15) -0.05187(13) 0.01447(6) 0.0420(4) Uani 1 1 d .
F3 F -0.26071(15) -0.25954(14) 0.06500(7) 0.0494(4) Uani 1 1 d .
F4 F -0.14540(16) -0.29770(12) 0.16671(7) 0.0461(4) Uani 1 1 d .
F5 F 0.02329(15) -0.13533(12) 0.21667(5) 0.0368(3) Uani 1 1 d .
F6 F 0.19916(15) 0.32713(12) 0.10473(6) 0.0429(4) Uani 1 1 d .
F7 F 0.41396(16) 0.31561(14) 0.04520(6) 0.0466(4) Uani 1 1 d .
F8 F 0.57433(15) 0.11255(15) 0.04178(6) 0.0467(4) Uani 1 1 d .
F9 F 0.51751(14) -0.07990(13) 0.10441(6) 0.0462(4) Uani 1 1 d .
F10 F 0.30156(13) -0.07084(11) 0.16494(5) 0.0317(3) Uani 1 1 d .
F11 F -0.25594(14) 0.11445(12) 0.18938(6) 0.0381(4) Uani 1 1 d .
F12 F -0.33875(14) 0.29011(14) 0.20247(6) 0.0426(4) Uani 1 1 d .
F13 F -0.26958(14) 0.24461(15) 0.12677(5) 0.0429(4) Uani 1 1 d .
F14 F -0.15736(15) 0.46988(12) 0.22371(5) 0.0377(4) Uani 1 1 d .
F15 F -0.12096(14) 0.44713(11) 0.14169(5) 0.0322(3) Uani 1 1 d .
F16 F 0.05608(14) 0.45019(12) 0.20131(6) 0.0371(3) Uani 1 1 d .
O1 O 0.00746(15) 0.22852(13) 0.16265(6) 0.0209(3) Uani 1 1 d .
N1 N 0.17849(18) 0.11911(16) 0.40957(7) 0.0197(4) Uani 1 1 d .
C1 C -0.0016(2) 0.00251(19) 0.14422(8) 0.0205(5) Uani 1 1 d .
C2 C -0.0617(2) 0.01460(19) 0.09212(9) 0.0226(5) Uani 1 1 d .
C3 C -0.1474(2) -0.0701(2) 0.06525(9) 0.0281(5) Uani 1 1 d .
C4 C -0.1770(2) -0.1747(2) 0.09058(11) 0.0337(6) Uani 1 1 d .
C5 C -0.1189(2) -0.1937(2) 0.14171(10) 0.0307(6) Uani 1 1 d .
C6 C -0.0328(2) -0.1068(2) 0.16677(9) 0.0245(5) Uani 1 1 d .
C7 C 0.2350(2) 0.12719(19) 0.13784(8) 0.0209(5) Uani 1 1 d .
C8 C 0.2728(2) 0.2226(2) 0.10669(9) 0.0265(5) Uani 1 1 d .
C9 C 0.3849(2) 0.2194(2) 0.07513(9) 0.0299(5) Uani 1 1 d .
C10 C 0.4671(2) 0.1178(2) 0.07351(10) 0.0321(6) Uani 1 1 d .
C11 C 0.4383(2) 0.0214(2) 0.10464(10) 0.0300(5) Uani 1 1 d .
C12 C 0.3255(2) 0.0292(2) 0.13558(9) 0.0242(5) Uani 1 1 d .
C13 C -0.0854(2) 0.27276(19) 0.19724(8) 0.0207(5) Uani 1 1 d .
C14 C -0.0487(2) 0.2442(2) 0.25686(8) 0.0252(5) Uani 1 1 d .
H14A H 0.0194 0.3056 0.2724 0.030 Uiso 1 1 calc R
H14B H -0.1368 0.2507 0.2752 0.030 Uiso 1 1 calc R
C15 C 0.0163(2) 0.1192(2) 0.26748(9) 0.0269(5) Uani 1 1 d .
H15A H -0.0579 0.0576 0.2560 0.032 Uiso 1 1 calc R
C16 C 0.1433(2) 0.1011(2) 0.23473(8) 0.0245(5) Uani 1 1 d .
H16A H 0.1840 0.0196 0.2415 0.029 Uiso 1 1 calc R
H16B H 0.2184 0.1610 0.2456 0.029 Uiso 1 1 calc R
C17 C -0.2384(2) 0.2312(2) 0.17879(9) 0.0275(5) Uani 1 1 d .
C18 C -0.0775(2) 0.4104(2) 0.19089(9) 0.0243(5) Uani 1 1 d .
C19 C 0.1965(2) 0.1364(2) 0.35326(8) 0.0242(5) Uani 1 1 d .
H19A H 0.2705 0.0816 0.3416 0.029 Uiso 1 1 calc R
H19B H 0.2235 0.2206 0.3460 0.029 Uiso 1 1 calc R
C20 C 0.0527(2) 0.1068(2) 0.32603(9) 0.0255(5) Uani 1 1 d .
C21 C -0.0314(2) 0.0731(3) 0.36332(9) 0.0369(6) Uani 1 1 d .
H21A H -0.1277 0.0467 0.3572 0.044 Uiso 1 1 calc R
C22 C 0.0487(2) 0.0838(2) 0.41363(9) 0.0320(6) Uani 1 1 d .
H22A H 0.0113 0.0670 0.4464 0.038 Uiso 1 1 calc R
C23 C 0.2920(2) 0.1498(2) 0.45300(8) 0.0225(5) Uani 1 1 d .
C24 C 0.4308(2) 0.0911(2) 0.43992(9) 0.0264(5) Uani 1 1 d .
H24A H 0.4569 0.1217 0.4058 0.040 Uiso 1 1 calc R
H24B H 0.4179 0.0035 0.4377 0.040 Uiso 1 1 calc R
H24C H 0.5068 0.1101 0.4678 0.040 Uiso 1 1 calc R
C25 C 0.3057(3) 0.2867(2) 0.45407(10) 0.0327(6) Uani 1 1 d .
H25A H 0.3351 0.3149 0.4200 0.049 Uiso 1 1 calc R
H25B H 0.3773 0.3106 0.4828 0.049 Uiso 1 1 calc R
H25C H 0.2133 0.3226 0.4600 0.049 Uiso 1 1 calc R
C26 C 0.2484(3) 0.1029(2) 0.50576(9) 0.0326(6) Uani 1 1 d .
H26A H 0.2332 0.0156 0.5034 0.049 Uiso 1 1 calc R
H26B H 0.1598 0.1424 0.5138 0.049 Uiso 1 1 calc R
H26C H 0.3242 0.1204 0.5340 0.049 Uiso 1 1 calc R
B1 B 0.0943(2) 0.1160(2) 0.17227(10) 0.0205(5) Uani 1 1 d .

loop_
_atom_site_aniso_label
_atom_site_aniso_U_11
_atom_site_aniso_U_22
_atom_site_aniso_U_33
_atom_site_aniso_U_23
_atom_site_aniso_U_13
_atom_site_aniso_U_12
F1 0.0416(8) 0.0270(7) 0.0196(7) 0.0043(5) -0.0043(6) 0.0003(6)
F2 0.0434(8) 0.0441(9) 0.0351(9) -0.0139(7) -0.0141(7) 0.0055(7)
F3 0.0378(8) 0.0371(9) 0.0723(12) -0.0237(8) 0.0005(8) -0.0111(7)
F4 0.0540(9) 0.0210(8) 0.0661(11) 0.0033(7) 0.0209(8) -0.0094(7)
F5 0.0541(9) 0.0277(8) 0.0288(8) 0.0101(6) 0.0053(7) -0.0005(6)
F6 0.0436(8) 0.0268(8) 0.0618(10) 0.0172(7) 0.0233(7) 0.0101(6)
F7 0.0450(9) 0.0444(9) 0.0537(10) 0.0122(8) 0.0215(7) -0.0071(7)
F8 0.0319(8) 0.0583(10) 0.0532(10) -0.0142(8) 0.0224(7) -0.0062(7)
F9 0.0300(7) 0.0394(9) 0.0705(11) -0.0101(8) 0.0117(7) 0.0126(6)
F10 0.0318(7) 0.0243(7) 0.0386(8) 0.0040(6) 0.0020(6) 0.0078(6)
F11 0.0303(7) 0.0305(8) 0.0538(10) 0.0055(7) 0.0059(7) -0.0087(6)
F12 0.0235(7) 0.0508(10) 0.0543(10) -0.0037(8) 0.0085(7) 0.0096(6)
F13 0.0341(8) 0.0636(11) 0.0288(8) 0.0067(7) -0.0086(6) -0.0168(7)
F14 0.0518(9) 0.0259(7) 0.0373(8) -0.0035(6) 0.0146(7) 0.0125(6)
F15 0.0441(8) 0.0234(7) 0.0290(8) 0.0072(6) 0.0023(6) 0.0053(6)
F16 0.0340(8) 0.0256(7) 0.0505(9) -0.0044(7) -0.0025(7) -0.0069(6)
O1 0.0241(7) 0.0204(8) 0.0186(8) 0.0019(6) 0.0045(6) 0.0050(6)
N1 0.0221(9) 0.0226(10) 0.0144(9) 0.0011(7) 0.0014(7) 0.0028(7)
C1 0.0209(10) 0.0211(11) 0.0204(11) 0.0008(9) 0.0063(9) 0.0056(8)
C2 0.0235(11) 0.0189(11) 0.0257(12) 0.0001(9) 0.0035(9) 0.0035(9)
C3 0.0249(11) 0.0309(13) 0.0273(13) -0.0070(11) -0.0036(10) 0.0063(10)
C4 0.0215(11) 0.0275(13) 0.0523(17) -0.0168(12) 0.0047(11) -0.0031(10)
C5 0.0302(12) 0.0208(12) 0.0431(16) 0.0003(11) 0.0132(11) -0.0006(10)
C6 0.0272(11) 0.0223(12) 0.0249(12) 0.0017(10) 0.0071(9) 0.0030(9)
C7 0.0206(10) 0.0206(11) 0.0207(11) -0.0025(9) -0.0025(9) 0.0007(9)
C8 0.0254(11) 0.0227(12) 0.0315(13) -0.0015(10) 0.0028(10) 0.0006(9)
C9 0.0274(12) 0.0338(14) 0.0291(13) 0.0017(11) 0.0061(10) -0.0078(10)
C10 0.0203(11) 0.0438(15) 0.0332(14) -0.0090(12) 0.0074(10) -0.0050(10)
C11 0.0210(11) 0.0290(13) 0.0394(14) -0.0122(11) 0.0004(10) 0.0045(10)
C12 0.0227(11) 0.0223(12) 0.0269(12) -0.0010(10) -0.0017(9) -0.0010(9)
C13 0.0222(10) 0.0200(11) 0.0201(11) 0.0011(9) 0.0038(9) 0.0039(9)
C14 0.0296(12) 0.0261(12) 0.0199(12) 0.0016(9) 0.0030(9) 0.0044(10)
C15 0.0288(12) 0.0287(13) 0.0226(12) 0.0001(10) -0.0005(10) 0.0021(10)
C16 0.0264(11) 0.0241(12) 0.0224(12) -0.0016(9) -0.0009(9) 0.0040(9)
C17 0.0268(11) 0.0284(13) 0.0277(13) 0.0023(10) 0.0057(10) -0.0001(10)
C18 0.0274(11) 0.0224(12) 0.0231(12) -0.0011(9) 0.0029(9) 0.0043(9)
C19 0.0293(12) 0.0285(12) 0.0150(11) 0.0006(9) 0.0028(9) 0.0011(9)
C20 0.0256(11) 0.0284(13) 0.0216(12) 0.0000(10) -0.0028(9) 0.0075(9)
C21 0.0244(12) 0.0584(18) 0.0269(13) 0.0030(12) -0.0035(10) -0.0048(11)
C22 0.0264(12) 0.0461(15) 0.0236(13) 0.0081(11) 0.0031(10) -0.0008(11)
C23 0.0240(11) 0.0279(12) 0.0148(11) -0.0021(9) -0.0021(9) 0.0029(9)
C24 0.0238(11) 0.0317(13) 0.0232(12) 0.0000(10) 0.0001(9) 0.0007(10)
C25 0.0417(14) 0.0274(13) 0.0276(13) -0.0083(11) -0.0047(11) -0.0011(11)
C26 0.0305(12) 0.0485(16) 0.0185(12) 0.0031(11) 0.0000(10) 0.0065(11)
B1 0.0223(12) 0.0202(13) 0.0190(12) 0.0002(10) 0.0017(10) 0.0047(10)

loop_
_atom_type_symbol
_atom_type_description
_atom_type_scat_dispersion_real
_atom_type_scat_dispersion_imag
_atom_type_scat_source
C C 0.0033 0.0016 'International Tables Vol C Tables 4.2.6.8 and 6.1.1.4'
H H 0.0000 0.0000 'International Tables Vol C Tables 4.2.6.8 and 6.1.1.4'
N N 0.0061 0.0033 'International Tables Vol C Tables 4.2.6.8 and 6.1.1.4'
O O 0.0106 0.0060 'International Tables Vol C Tables 4.2.6.8 and 6.1.1.4'
B B 0.0013 0.0007 'International Tables Vol C Tables 4.2.6.8 and 6.1.1.4'
F F 0.0171 0.0103 'International Tables Vol C Tables 4.2.6.8 and 6.1.1.4'

loop_
_geom_angle_atom_site_label_1
_geom_angle_atom_site_label_2
_geom_angle_atom_site_label_3
_geom_angle
C13 O1 B1 124.04(16)
C22 N1 C19 108.24(18)
C22 N1 C23 128.53(18)
C19 N1 C23 123.01(17)
C6 C1 C2 113.1(2)
C6 C1 B1 127.83(19)
C2 C1 B1 119.05(18)
F1 C2 C3 116.21(19)
F1 C2 C1 119.05(19)
C3 C2 C1 124.7(2)
F2 C3 C4 120.1(2)
F2 C3 C2 121.0(2)
C4 C3 C2 118.9(2)
F3 C4 C3 120.1(2)
F3 C4 C5 120.4(2)
C3 C4 C5 119.5(2)
F4 C5 C4 119.9(2)
F4 C5 C6 120.7(2)
C4 C5 C6 119.4(2)
F5 C6 C5 115.2(2)
F5 C6 C1 120.6(2)
C5 C6 C1 124.3(2)
C8 C7 C12 112.63(19)
C8 C7 B1 128.06(19)
C12 C7 B1 119.18(19)
F6 C8 C9 114.7(2)
F6 C8 C7 121.30(19)
C9 C8 C7 124.0(2)
F7 C9 C10 119.3(2)
F7 C9 C8 120.6(2)
C10 C9 C8 120.1(2)
F8 C10 C11 120.6(2)
F8 C10 C9 120.6(2)
C11 C10 C9 118.8(2)
F9 C11 C10 120.6(2)
F9 C11 C12 120.6(2)
C10 C11 C12 118.8(2)
F10 C12 C11 115.67(19)
F10 C12 C7 118.81(18)
C11 C12 C7 125.5(2)
O1 C13 C18 104.31(16)
O1 C13 C17 109.22(17)
C18 C13 C17 108.56(17)
O1 C13 C14 116.58(17)
C18 C13 C14 107.23(17)
C17 C13 C14 110.51(17)
C15 C14 C13 113.92(18)
C20 C15 C16 114.03(18)
C20 C15 C14 107.93(18)
C16 C15 C14 110.07(18)
C15 C16 B1 110.58(17)
F13 C17 F12 106.83(18)
F13 C17 F11 106.69(19)
F12 C17 F11 106.19(17)
F13 C17 C13 112.28(17)
F12 C17 C13 113.38(19)
F11 C17 C13 111.04(18)
F16 C18 F15 106.41(17)
F16 C18 F14 106.60(18)
F15 C18 F14 106.60(17)
F16 C18 C13 111.20(17)
F15 C18 C13 112.75(18)
F14 C18 C13 112.85(17)
N1 C19 C20 103.73(17)
C21 C20 C15 128.9(2)
C21 C20 C19 107.75(19)
C15 C20 C19 123.29(19)
C20 C21 C22 108.0(2)
N1 C22 C21 112.3(2)
N1 C23 C24 108.03(17)
N1 C23 C25 107.03(17)
C24 C23 C25 110.98(19)
N1 C23 C26 109.43(18)
C24 C23 C26 110.51(18)
C25 C23 C26 110.75(19)
O1 B1 C16 110.23(17)
O1 B1 C7 107.60(17)
C16 B1 C7 110.73(17)
O1 B1 C1 107.17(17)
C16 B1 C1 115.64(18)
C7 B1 C1 105.05(16)

loop_
_geom_bond_atom_site_label_1
_geom_bond_atom_site_label_2
_geom_bond_distance
F1 C2 1.355(2)
F2 C3 1.348(3)
F3 C4 1.352(3)
F4 C5 1.350(3)
F5 C6 1.359(3)
F6 C8 1.349(3)
F7 C9 1.351(3)
F8 C10 1.348(2)
F9 C11 1.349(3)
F10 C12 1.366(3)
F11 C17 1.336(3)
F12 C17 1.335(3)
F13 C17 1.329(3)
F14 C18 1.344(2)
F15 C18 1.337(2)
F16 C18 1.335(3)
O1 C13 1.383(2)
O1 B1 1.499(3)
N1 C22 1.295(3)
N1 C19 1.463(3)
N1 C23 1.497(3)
C1 C6 1.383(3)
C1 C2 1.391(3)
C1 B1 1.668(3)
C2 C3 1.375(3)
C3 C4 1.367(3)
C4 C5 1.372(4)
C5 C6 1.376(3)
C7 C8 1.386(3)
C7 C12 1.386(3)
C7 B1 1.656(3)
C8 C9 1.382(3)
C9 C10 1.370(3)
C10 C11 1.370(4)
C11 C12 1.379(3)
C13 C18 1.538(3)
C13 C17 1.541(3)
C13 C14 1.548(3)
C14 C15 1.530(3)
C15 C20 1.495(3)
C15 C16 1.529(3)
C16 B1 1.612(3)
C19 C20 1.496(3)
C20 C21 1.340(3)
C21 C22 1.422(3)
C23 C24 1.523(3)
C23 C25 1.524(3)
C23 C26 1.524(3)
